data_1513435
loop_
_publ_author_name
'Yu, Songjie'
'Li, Xingwei'

_publ_section_title
;
 Mild Synthesis of Chalcones via Rhodium(III)-Catalyzed C-C Coupling of
 Arenes and Cyclopropenones.
;
_journal_issue 4
_journal_name_full 'Organic letters'
_journal_page_first 1220
_journal_page_last 1223
_journal_paper_doi 10.1021/ol500140e
_journal_volume 16
_journal_year 2014
_chemical_formula_sum 'C37 H33 F3 N O4 Rh S'
_chemical_formula_weight 747.61
_chemical_name_systematic
; 
 ? 
;
_space_group_IT_number 2
_symmetry_cell_setting triclinic
_symmetry_space_group_name_Hall '-P 1'
_symmetry_space_group_name_H-M 'P -1'
_atom_sites_solution_hydrogens geom
_atom_sites_solution_primary direct
_atom_sites_solution_secondary difmap
_audit_creation_method SHELXL-97
_cell_angle_alpha 102.315(10)
_cell_angle_beta 110.462(8)
_cell_angle_gamma 93.671(9)
_cell_formula_units_Z 2
_cell_length_a 11.015(8)
_cell_length_b 12.485(10)
_cell_length_c 13.435(10)
_cell_measurement_temperature 296(2)
_cell_volume 1672(2)
_computing_cell_refinement 'Bruker SMART'
_computing_data_collection 'Bruker SMART APEX II'
_computing_data_reduction 'Bruker SAINT'
_computing_molecular_graphics SHELXTL
_computing_publication_material SHELXTL
_computing_structure_refinement 'SHELXL-97 (Sheldrick, 2008)'
_computing_structure_solution 'SHELXS-97 (Sheldrick, 2008)'
_diffrn_ambient_temperature 296(2)
_diffrn_measured_fraction_theta_full 0.950
_diffrn_measured_fraction_theta_max 0.950
_diffrn_measurement_device_type 'Bruker APEX II area detector'
_diffrn_measurement_method '\w scan'
_diffrn_radiation_monochromator graphite
_diffrn_radiation_source 'fine-focus sealed tube'
_diffrn_radiation_type MoK\a
_diffrn_radiation_wavelength 0.71073
_diffrn_reflns_av_R_equivalents 0.0898
_diffrn_reflns_av_sigmaI/netI 0.1630
_diffrn_reflns_limit_h_max 13
_diffrn_reflns_limit_h_min -13
_diffrn_reflns_limit_k_max 14
_diffrn_reflns_limit_k_min -14
_diffrn_reflns_limit_l_max 15
_diffrn_reflns_limit_l_min -13
_diffrn_reflns_number 10120
_diffrn_reflns_theta_full 25.00
_diffrn_reflns_theta_max 25.00
_diffrn_reflns_theta_min 1.67
_exptl_absorpt_coefficient_mu 0.631
_exptl_absorpt_correction_T_max 0.8842
_exptl_absorpt_correction_T_min 0.8582
_exptl_absorpt_correction_type multi-scan
_exptl_crystal_colour red
_exptl_crystal_density_diffrn 1.485
_exptl_crystal_density_method 'not measured'
_exptl_crystal_description block
_exptl_crystal_F_000 764
_exptl_crystal_size_max 0.25
_exptl_crystal_size_mid 0.20
_exptl_crystal_size_min 0.20
_refine_diff_density_max 1.347
_refine_diff_density_min -0.972
_refine_diff_density_rms 0.128
_refine_ls_extinction_method none
_refine_ls_goodness_of_fit_ref 1.131
_refine_ls_hydrogen_treatment constr
_refine_ls_matrix_type full
_refine_ls_number_parameters 415
_refine_ls_number_reflns 5576
_refine_ls_number_restraints 229
_refine_ls_restrained_S_all 1.130
_refine_ls_R_factor_all 0.1648
_refine_ls_R_factor_gt 0.0957
_refine_ls_shift/su_max 0.000
_refine_ls_shift/su_mean 0.000
_refine_ls_structure_factor_coef Fsqd
_refine_ls_weighting_details 'calc w=1/[\s^2^(Fo^2^)+(0.0100P)^2^+7.5000P] where P=(Fo^2^+2Fc^2^)/3'
_refine_ls_weighting_scheme calc
_refine_ls_wR_factor_gt 0.1815
_refine_ls_wR_factor_ref 0.1974
_reflns_number_gt 3171
_reflns_number_total 5576
_reflns_threshold_expression >2sigma(I)
_cod_data_source_file ol500140e_si_003.cif
_cod_data_source_block 2
_cod_depositor_comments
;
The following automatic conversions were performed:

'_symmetry_cell_setting' value 'Triclinic' changed to 'triclinic'
according to
/usr/data/users/saulius/automatic-downloads/current/ACS/lib/dictionaries/cif_core.dic
dictionary named 'cif_core.dic' version 2.4.2 from
2011-04-26.

'_exptl_absorpt_correction_type' value 'Multi-scan'
changed to 'multi-scan' according to
/usr/data/users/saulius/automatic-downloads/current/ACS/lib/dictionaries/cif_core.dic
dictionary named 'cif_core.dic' version 2.4.2 from 2011-04-26.

Automatic conversion script
Id: cif_fix_values 2281 2013-09-26 08:29:07Z andrius 
;
_cod_original_sg_symbol_H-M 'P-1   '
_cod_database_code 1513435

loop_
_symmetry_equiv_pos_as_xyz
'x, y, z'
'-x, -y, -z'

loop_
_atom_site_label
_atom_site_type_symbol
_atom_site_fract_x
_atom_site_fract_y
_atom_site_fract_z
_atom_site_U_iso_or_equiv
_atom_site_adp_type
_atom_site_occupancy
_atom_site_symmetry_multiplicity
_atom_site_calc_flag
_atom_site_refinement_flags
C32 C 1.1179(8) 1.3655(6) 0.9040(5) 0.060(3) Uani 1 1 d GU
C33 C 1.1695(9) 1.4629(7) 0.8893(6) 0.093(4) Uani 1 1 d GU
H33 H 1.1764 1.4639 0.8225 0.111 Uiso 1 1 calc R
C34 C 1.2107(9) 1.5587(6) 0.9745(8) 0.120(5) Uani 1 1 d GU
H34 H 1.2452 1.6239 0.9647 0.143 Uiso 1 1 calc R
C35 C 1.2003(9) 1.5572(6) 1.0744(6) 0.092(4) Uani 1 1 d GU
H35 H 1.2279 1.6214 1.1314 0.110 Uiso 1 1 calc R
C36 C 1.1488(8) 1.4598(7) 1.0891(4) 0.077(4) Uani 1 1 d GU
H36 H 1.1419 1.4588 1.1559 0.093 Uiso 1 1 calc R
C31 C 1.1076(7) 1.3639(6) 1.0039(5) 0.065(3) Uani 1 1 d GU
H31 H 1.0731 1.2988 1.0137 0.078 Uiso 1 1 calc R
Rh1 Rh 0.73445(7) 0.80076(8) 0.59802(6) 0.0466(3) Uani 1 1 d .
S1 S 1.0358(2) 0.7646(2) 0.7302(2) 0.0524(8) Uani 1 1 d .
F1 F 1.2284(7) 0.6479(7) 0.7634(6) 0.110(3) Uani 1 1 d .
F2 F 1.0567(8) 0.5623(8) 0.6315(8) 0.128(4) Uani 1 1 d .
F3 F 1.1741(9) 0.6939(9) 0.6143(8) 0.143(4) Uani 1 1 d .
O1 O 0.8775(8) 1.3145(7) 0.7312(6) 0.091(3) Uani 1 1 d .
O2 O 0.9366(6) 0.7668(6) 0.6256(5) 0.057(2) Uani 1 1 d .
O3 O 0.9857(8) 0.7156(7) 0.7971(6) 0.080(3) Uani 1 1 d .
O4 O 1.1264(8) 0.8634(7) 0.7821(6) 0.087(3) Uani 1 1 d .
N1 N 0.7942(7) 0.9135(8) 0.7536(6) 0.046(2) Uani 1 1 d .
C1 C 0.5304(9) 0.7625(10) 0.5556(10) 0.067(3) Uani 1 1 d U
C2 C 0.5560(10) 0.7528(10) 0.4564(9) 0.064(3) Uani 1 1 d U
C3 C 0.6371(11) 0.6708(10) 0.4513(9) 0.065(3) Uani 1 1 d U
C4 C 0.6547(11) 0.6202(10) 0.5410(9) 0.066(3) Uani 1 1 d U
C5 C 0.5855(11) 0.6728(10) 0.6040(9) 0.063(3) Uani 1 1 d U
C6 C 0.4476(11) 0.8374(12) 0.5981(13) 0.107(5) Uani 1 1 d U
H6A H 0.4486 0.9040 0.5733 0.161 Uiso 1 1 calc R
H6B H 0.4824 0.8559 0.6769 0.161 Uiso 1 1 calc R
H6C H 0.3592 0.7999 0.5711 0.161 Uiso 1 1 calc R
C7 C 0.4912(12) 0.8176(12) 0.3731(11) 0.101(5) Uani 1 1 d U
H7A H 0.5503 0.8363 0.3391 0.152 Uiso 1 1 calc R
H7B H 0.4699 0.8843 0.4097 0.152 Uiso 1 1 calc R
H7C H 0.4125 0.7731 0.3181 0.152 Uiso 1 1 calc R
C8 C 0.6853(14) 0.6351(12) 0.3600(11) 0.105(5) Uani 1 1 d U
H8A H 0.7599 0.5981 0.3846 0.158 Uiso 1 1 calc R
H8B H 0.7101 0.6990 0.3384 0.158 Uiso 1 1 calc R
H8C H 0.6170 0.5853 0.2986 0.158 Uiso 1 1 calc R
C9 C 0.7220(11) 0.5249(9) 0.5619(10) 0.078(4) Uani 1 1 d U
H9A H 0.6763 0.4603 0.5036 0.118 Uiso 1 1 calc R
H9B H 0.7234 0.5123 0.6303 0.118 Uiso 1 1 calc R
H9C H 0.8102 0.5399 0.5655 0.118 Uiso 1 1 calc R
C10 C 0.5679(13) 0.6420(12) 0.6998(11) 0.097(4) Uani 1 1 d U
H10A H 0.4960 0.5825 0.6742 0.145 Uiso 1 1 calc R
H10B H 0.5497 0.7050 0.7444 0.145 Uiso 1 1 calc R
H10C H 0.6465 0.6185 0.7425 0.145 Uiso 1 1 calc R
C11 C 0.7908(8) 0.9396(8) 0.5674(7) 0.046(3) Uani 1 1 d U
C12 C 0.8034(9) 0.9504(10) 0.4690(7) 0.048(3) Uani 1 1 d U
H12 H 0.7737 0.8891 0.4089 0.057 Uiso 1 1 calc R
C13 C 0.8575(9) 1.0473(9) 0.4575(7) 0.052(3) Uani 1 1 d U
H13 H 0.8639 1.0502 0.3909 0.062 Uiso 1 1 calc R
C14 C 0.9021(9) 1.1401(9) 0.5449(8) 0.053(3) Uani 1 1 d U
H14 H 0.9387 1.2049 0.5360 0.063 Uiso 1 1 calc R
C15 C 0.8941(8) 1.1396(9) 0.6452(7) 0.040(2) Uani 1 1 d U
C16 C 0.8380(8) 1.0398(9) 0.6565(7) 0.044(2) Uani 1 1 d U
C17 C 0.8265(8) 1.0203(10) 0.7568(7) 0.044(3) Uani 1 1 d U
C18 C 0.8490(9) 1.1015(10) 0.8543(8) 0.056(3) Uani 1 1 d U
H18 H 0.8674 1.1763 0.8580 0.068 Uiso 1 1 calc R
C19 C 0.8433(10) 1.0681(12) 0.9448(8) 0.067(3) Uani 1 1 d U
H19 H 0.8581 1.1214 1.0095 0.081 Uiso 1 1 calc R
C20 C 0.8167(10) 0.9600(11) 0.9408(8) 0.062(3) Uani 1 1 d U
H20 H 0.8150 0.9374 1.0020 0.074 Uiso 1 1 calc R
C21 C 0.7923(10) 0.8851(11) 0.8429(8) 0.060(3) Uani 1 1 d U
H21 H 0.7734 0.8102 0.8387 0.072 Uiso 1 1 calc R
C22 C 0.9455(9) 1.2411(8) 0.7316(8) 0.046(3) Uani 1 1 d U
C23 C 1.0807(10) 1.2615(8) 0.8167(7) 0.048(3) Uani 1 1 d U
C24 C 1.1589(9) 1.1848(9) 0.8064(7) 0.048(3) Uani 1 1 d U
H24 H 1.1193 1.1241 0.7464 0.057 Uiso 1 1 calc R
C25 C 1.2961(10) 1.1792(10) 0.8728(8) 0.060(3) Uani 1 1 d U
C26 C 1.3495(13) 1.0904(12) 0.8437(11) 0.015(2) Uiso 0.50 1 d PU
C26A C 1.4024(13) 1.1130(11) 0.7712(10) 0.015(2) Uiso 0.50 1 d PU
C27 C 1.4793(12) 1.0857(12) 0.9041(10) 0.091(4) Uani 1 1 d U
H27 H 1.5175 1.0258 0.8811 0.110 Uiso 1 1 calc R
C28 C 1.5532(13) 1.1669(14) 0.9971(12) 0.111(5) Uani 1 1 d U
H28 H 1.6381 1.1596 1.0390 0.133 Uiso 1 1 calc R
C29 C 1.4996(12) 1.2590(14) 1.0270(12) 0.115(5) Uani 1 1 d U
H29 H 1.5491 1.3155 1.0885 0.138 Uiso 1 1 calc R
C30 C 1.3760(12) 1.2672(13) 0.9675(11) 0.105(5) Uani 1 1 d U
H30 H 1.3409 1.3305 0.9873 0.126 Uiso 1 1 calc R
C37 C 1.1302(13) 0.6632(13) 0.6832(11) 0.075(4) Uani 1 1 d .

loop_
_atom_site_aniso_label
_atom_site_aniso_U_11
_atom_site_aniso_U_22
_atom_site_aniso_U_33
_atom_site_aniso_U_23
_atom_site_aniso_U_13
_atom_site_aniso_U_12
C32 0.052(6) 0.069(7) 0.060(6) 0.020(5) 0.019(5) 0.006(5)
C33 0.123(10) 0.086(9) 0.071(7) 0.007(7) 0.051(7) -0.019(8)
C34 0.145(11) 0.099(10) 0.103(9) -0.007(8) 0.058(9) -0.022(9)
C35 0.113(9) 0.079(9) 0.066(7) -0.003(7) 0.026(7) 0.021(8)
C36 0.072(8) 0.091(9) 0.047(6) 0.004(6) 0.004(6) 0.021(7)
C31 0.058(6) 0.090(8) 0.028(5) 0.006(5) 0.001(5) 0.002(6)
Rh1 0.0216(4) 0.0764(7) 0.0354(4) 0.0104(4) 0.0052(3) 0.0064(4)
S1 0.0362(15) 0.076(2) 0.0381(13) 0.0146(14) 0.0058(12) 0.0092(14)
F1 0.054(4) 0.177(8) 0.094(5) 0.055(5) 0.002(4) 0.055(5)
F2 0.070(5) 0.142(8) 0.138(8) -0.006(6) 0.021(5) 0.027(5)
F3 0.137(8) 0.241(11) 0.141(7) 0.115(8) 0.106(7) 0.116(8)
O1 0.083(6) 0.083(6) 0.067(5) 0.000(5) -0.011(5) 0.028(5)
O2 0.029(4) 0.101(6) 0.035(3) 0.022(4) 0.001(3) 0.023(4)
O3 0.067(5) 0.130(7) 0.069(5) 0.059(5) 0.034(4) 0.023(5)
O4 0.078(6) 0.083(6) 0.067(5) 0.008(4) 0.002(5) -0.024(5)
N1 0.035(5) 0.066(6) 0.042(5) 0.014(4) 0.018(4) 0.016(4)
C1 0.020(5) 0.077(7) 0.091(7) 0.020(6) 0.008(5) 0.003(5)
C2 0.041(6) 0.072(7) 0.065(6) 0.030(6) 0.001(5) -0.014(5)
C3 0.049(6) 0.080(7) 0.053(6) 0.002(6) 0.016(5) -0.009(6)
C4 0.057(6) 0.077(7) 0.052(6) 0.012(6) 0.007(5) 0.007(6)
C5 0.046(6) 0.085(8) 0.053(6) 0.025(6) 0.007(5) 0.000(6)
C6 0.038(7) 0.128(11) 0.139(11) 0.011(9) 0.024(7) 0.014(7)
C7 0.051(7) 0.138(11) 0.088(9) 0.053(8) -0.018(7) -0.004(7)
C8 0.100(10) 0.117(11) 0.077(8) -0.015(8) 0.035(8) -0.014(8)
C9 0.054(7) 0.068(8) 0.086(8) 0.000(7) 0.003(6) 0.010(6)
C10 0.071(8) 0.135(11) 0.077(8) 0.039(8) 0.019(7) -0.022(8)
C11 0.018(4) 0.077(7) 0.026(4) -0.001(4) -0.004(4) 0.019(4)
C12 0.026(5) 0.080(7) 0.034(5) 0.013(5) 0.009(4) 0.004(5)
C13 0.031(5) 0.085(8) 0.033(5) 0.013(5) 0.006(4) 0.004(5)
C14 0.032(5) 0.074(7) 0.046(5) 0.018(5) 0.005(5) 0.003(5)
C15 0.023(4) 0.057(6) 0.043(5) 0.023(5) 0.010(4) 0.011(4)
C16 0.024(4) 0.069(6) 0.037(5) 0.012(5) 0.007(4) 0.025(5)
C17 0.015(4) 0.076(7) 0.035(5) 0.009(5) 0.004(4) 0.014(5)
C18 0.034(5) 0.085(7) 0.042(5) 0.004(5) 0.011(4) 0.012(5)
C19 0.044(6) 0.113(9) 0.036(5) -0.003(6) 0.016(5) 0.014(6)
C20 0.048(6) 0.094(8) 0.044(6) 0.022(6) 0.015(5) 0.011(6)
C21 0.041(6) 0.103(9) 0.041(5) 0.028(6) 0.017(5) 0.003(6)
C22 0.043(5) 0.044(6) 0.046(5) 0.008(5) 0.010(4) 0.019(5)
C23 0.049(6) 0.056(6) 0.037(5) 0.008(4) 0.018(4) 0.000(5)
C24 0.028(5) 0.073(7) 0.027(4) 0.008(5) -0.002(4) -0.003(5)
C25 0.039(5) 0.098(7) 0.036(5) 0.017(5) 0.008(4) -0.013(5)
C27 0.061(7) 0.117(9) 0.077(8) 0.006(7) 0.010(6) 0.029(7)
C28 0.045(7) 0.149(11) 0.092(9) -0.006(9) -0.006(7) -0.001(8)
C29 0.036(6) 0.160(11) 0.090(9) -0.042(8) -0.002(6) 0.010(7)
C30 0.042(6) 0.144(10) 0.085(8) -0.027(8) 0.004(6) 0.008(7)
C37 0.051(8) 0.117(12) 0.067(8) 0.034(8) 0.024(7) 0.026(8)

loop_
_atom_type_symbol
_atom_type_description
_atom_type_scat_dispersion_real
_atom_type_scat_dispersion_imag
_atom_type_scat_source
C C 0.0033 0.0016 'International Tables Vol C Tables 4.2.6.8 and 6.1.1.4'
H H 0.0000 0.0000 'International Tables Vol C Tables 4.2.6.8 and 6.1.1.4'
N N 0.0061 0.0033 'International Tables Vol C Tables 4.2.6.8 and 6.1.1.4'
O O 0.0106 0.0060 'International Tables Vol C Tables 4.2.6.8 and 6.1.1.4'
F F 0.0171 0.0103 'International Tables Vol C Tables 4.2.6.8 and 6.1.1.4'
Rh Rh -1.1178 0.9187 'International Tables Vol C Tables 4.2.6.8 and 6.1.1.4'
S S 0.1246 0.1234 'International Tables Vol C Tables 4.2.6.8 and 6.1.1.4'

loop_
_geom_angle_atom_site_label_1
_geom_angle_atom_site_label_2
_geom_angle_atom_site_label_3
_geom_angle
C33 C32 C31 120.0
C33 C32 C23 120.7(6)
C31 C32 C23 119.2(6)
C34 C33 C32 120.0
C34 C33 H33 120.0
C32 C33 H33 120.0
C35 C34 C33 120.0
C35 C34 H34 120.0
C33 C34 H34 120.0
C34 C35 C36 120.0
C34 C35 H35 120.0
C36 C35 H35 120.0
C31 C36 C35 120.0
C31 C36 H36 120.0
C35 C36 H36 120.0
C36 C31 C32 120.0
C36 C31 H31 120.0
C32 C31 H31 120.0
C11 Rh1 N1 78.2(4)
C11 Rh1 C1 114.8(4)
N1 Rh1 C1 102.5(4)
C11 Rh1 C2 96.1(4)
N1 Rh1 C2 135.1(4)
C1 Rh1 C2 39.5(4)
C11 Rh1 C3 112.5(4)
N1 Rh1 C3 166.1(4)
C1 Rh1 C3 65.4(5)
C2 Rh1 C3 38.3(4)
C11 Rh1 O2 85.7(3)
N1 Rh1 O2 92.1(3)
C1 Rh1 O2 156.7(4)
C2 Rh1 O2 132.3(4)
C3 Rh1 O2 97.3(4)
C11 Rh1 C4 150.2(4)
N1 Rh1 C4 131.6(4)
C1 Rh1 C4 64.8(4)
C2 Rh1 C4 64.0(4)
C3 Rh1 C4 38.3(4)
O2 Rh1 C4 92.0(4)
C11 Rh1 C5 154.1(4)
N1 Rh1 C5 103.1(4)
C1 Rh1 C5 39.3(4)
C2 Rh1 C5 64.3(4)
C3 Rh1 C5 63.3(4)
O2 Rh1 C5 119.9(4)
C4 Rh1 C5 36.8(4)
O4 S1 O3 117.2(5)
O4 S1 O2 113.8(5)
O3 S1 O2 113.8(5)
O4 S1 C37 104.4(7)
O3 S1 C37 104.7(6)
O2 S1 C37 100.4(5)
S1 O2 Rh1 126.1(4)
C21 N1 C17 120.4(9)
C21 N1 Rh1 123.6(8)
C17 N1 Rh1 115.9(6)
C2 C1 C5 107.0(10)
C2 C1 C6 128.6(12)
C5 C1 C6 123.9(13)
C2 C1 Rh1 71.4(6)
C5 C1 Rh1 75.5(6)
C6 C1 Rh1 124.9(8)
C3 C2 C1 107.9(10)
C3 C2 C7 130.2(12)
C1 C2 C7 121.7(12)
C3 C2 Rh1 71.0(6)
C1 C2 Rh1 69.0(6)
C7 C2 Rh1 129.2(8)
C2 C3 C4 109.3(10)
C2 C3 C8 124.7(12)
C4 C3 C8 125.8(12)
C2 C3 Rh1 70.8(6)
C4 C3 Rh1 74.1(6)
C8 C3 Rh1 126.1(9)
C5 C4 C3 107.9(10)
C5 C4 C9 124.2(12)
C3 C4 C9 127.7(12)
C5 C4 Rh1 72.3(7)
C3 C4 Rh1 67.6(7)
C9 C4 Rh1 129.5(8)
C4 C5 C1 107.4(11)
C4 C5 C10 126.8(12)
C1 C5 C10 125.8(12)
C4 C5 Rh1 70.9(7)
C1 C5 Rh1 65.3(6)
C10 C5 Rh1 130.3(8)
C1 C6 H6A 109.5
C1 C6 H6B 109.5
H6A C6 H6B 109.5
C1 C6 H6C 109.5
H6A C6 H6C 109.5
H6B C6 H6C 109.5
C2 C7 H7A 109.5
C2 C7 H7B 109.5
H7A C7 H7B 109.5
C2 C7 H7C 109.5
H7A C7 H7C 109.5
H7B C7 H7C 109.5
C3 C8 H8A 109.5
C3 C8 H8B 109.5
H8A C8 H8B 109.5
C3 C8 H8C 109.5
H8A C8 H8C 109.5
H8B C8 H8C 109.5
C4 C9 H9A 109.5
C4 C9 H9B 109.5
H9A C9 H9B 109.5
C4 C9 H9C 109.5
H9A C9 H9C 109.5
H9B C9 H9C 109.5
C5 C10 H10A 109.5
C5 C10 H10B 109.5
H10A C10 H10B 109.5
C5 C10 H10C 109.5
H10A C10 H10C 109.5
H10B C10 H10C 109.5
C12 C11 C16 114.7(10)
C12 C11 Rh1 126.4(7)
C16 C11 Rh1 118.6(7)
C13 C12 C11 123.2(9)
C13 C12 H12 118.4
C11 C12 H12 118.4
C12 C13 C14 120.0(10)
C12 C13 H13 120.0
C14 C13 H13 120.0
C13 C14 C15 122.0(11)
C13 C14 H14 119.0
C15 C14 H14 119.0
C14 C15 C16 117.9(9)
C14 C15 C22 117.3(10)
C16 C15 C22 124.8(9)
C15 C16 C11 122.3(9)
C15 C16 C17 126.4(9)
C11 C16 C17 111.3(10)
N1 C17 C18 118.5(10)
N1 C17 C16 115.2(9)
C18 C17 C16 126.2(11)
C19 C18 C17 118.9(12)
C19 C18 H18 120.5
C17 C18 H18 120.5
C20 C19 C18 121.3(11)
C20 C19 H19 119.4
C18 C19 H19 119.4
C19 C20 C21 117.2(12)
C19 C20 H20 121.4
C21 C20 H20 121.4
N1 C21 C20 123.5(12)
N1 C21 H21 118.2
C20 C21 H21 118.2
O1 C22 C15 118.4(9)
O1 C22 C23 119.0(9)
C15 C22 C23 122.5(8)
C24 C23 C32 125.6(9)
C24 C23 C22 117.5(8)
C32 C23 C22 117.0(8)
C23 C24 C25 131.8(9)
C23 C24 H24 114.1
C25 C24 H24 114.1
C26 C25 C30 118.6(11)
C26 C25 C24 118.9(10)
C30 C25 C24 122.5(11)
C25 C26 C26A 106.4(12)
C25 C26 C27 119.3(12)
C26A C26 C27 82.0(11)
C28 C27 C26 122.0(13)
C28 C27 H27 119.0
C26 C27 H27 119.0
C29 C28 C27 119.0(12)
C29 C28 H28 120.5
C27 C28 H28 120.5
C30 C29 C28 119.9(12)
C30 C29 H29 120.0
C28 C29 H29 120.0
C29 C30 C25 121.0(13)
C29 C30 H30 119.5
C25 C30 H30 119.5
F1 C37 F3 108.3(11)
F1 C37 F2 105.8(12)
F3 C37 F2 106.9(12)
F1 C37 S1 112.3(9)
F3 C37 S1 111.3(10)
F2 C37 S1 111.9(9)

loop_
_geom_bond_atom_site_label_1
_geom_bond_atom_site_label_2
_geom_bond_distance
C32 C33 1.3900
C32 C31 1.3900
C32 C23 1.475(10)
C33 C34 1.3900
C33 H33 0.9300
C34 C35 1.3900
C34 H34 0.9300
C35 C36 1.3900
C35 H35 0.9300
C36 C31 1.3900
C36 H36 0.9300
C31 H31 0.9300
Rh1 C11 1.975(11)
Rh1 N1 2.109(8)
Rh1 C1 2.111(10)
Rh1 C2 2.143(10)
Rh1 C3 2.145(10)
Rh1 O2 2.210(6)
Rh1 C4 2.232(12)
Rh1 C5 2.249(12)
S1 O4 1.412(8)
S1 O3 1.423(8)
S1 O2 1.455(6)
S1 C37 1.835(13)
F1 C37 1.291(12)
F2 C37 1.352(15)
F3 C37 1.295(14)
O1 C22 1.220(10)
N1 C21 1.329(12)
N1 C17 1.345(12)
C1 C2 1.439(16)
C1 C5 1.471(16)
C1 C6 1.509(15)
C2 C3 1.406(15)
C2 C7 1.522(16)
C3 C4 1.438(16)
C3 C8 1.496(16)
C4 C5 1.416(15)
C4 C9 1.467(15)
C5 C10 1.490(16)
C6 H6A 0.9600
C6 H6B 0.9600
C6 H6C 0.9600
C7 H7A 0.9600
C7 H7B 0.9600
C7 H7C 0.9600
C8 H8A 0.9600
C8 H8B 0.9600
C8 H8C 0.9600
C9 H9A 0.9600
C9 H9B 0.9600
C9 H9C 0.9600
C10 H10A 0.9600
C10 H10B 0.9600
C10 H10C 0.9600
C11 C12 1.411(13)
C11 C16 1.453(12)
C12 C13 1.375(14)
C12 H12 0.9300
C13 C14 1.381(13)
C13 H13 0.9300
C14 C15 1.383(13)
C14 H14 0.9300
C15 C16 1.416(14)
C15 C22 1.447(13)
C16 C17 1.465(13)
C17 C18 1.406(12)
C18 C19 1.386(15)
C18 H18 0.9300
C19 C20 1.348(15)
C19 H19 0.9300
C20 C21 1.368(14)
C20 H20 0.9300
C21 H21 0.9300
C22 C23 1.492(13)
C23 C24 1.346(13)
C24 C25 1.477(13)
C24 H24 0.9300
C25 C26 1.337(16)
C25 C30 1.448(15)
C26 C26A 1.36(2)
C26 C27 1.387(17)
C27 C28 1.377(16)
C27 H27 0.9300
C28 C29 1.373(17)
C28 H28 0.9300
C29 C30 1.341(16)
C29 H29 0.9300
C30 H30 0.9300
